data_1557133
loop_
_publ_author_name
'Noren, Bertil'
'Oskarsson, Ake'
'Svensson, Christer'

_publ_section_title
;
 cis/trans Influences on Bond Distances in Square-Planar Complexes.
 Crystal Structures of trans-Dichlorobis(tetrahydrothiophene)palladium(II)
 and trans-Dichlorobis(tetrahydrothiophene)platinum(II)
;
_journal_name_full 'Acta Chemica Scandinavica'
_journal_page_first 289
_journal_page_last 293
_journal_paper_doi 10.3891/acta.chem.scand.51-0289
_journal_volume 51
_journal_year 1997
_chemical_formula_sum 'C8 H16 Cl2 Pd S2'
_chemical_formula_weight 353.67
_chemical_name_common trans-Dichlorobis(tetrahydrothiophene)palladium(II)
_space_group_IT_number 15
_space_group_name_Hall '-C 2yc'
_space_group_name_H-M_alt 'C 1 2/c 1'
_symmetry_cell_setting monoclinic
_symmetry_Int_Tables_number 15
_symmetry_space_group_name_Hall '-C 2yc'
_symmetry_space_group_name_H-M 'C 1 2/c 1'
_cell_angle_alpha 90.
_cell_angle_beta 111.94
_cell_angle_gamma 90.
_cell_formula_units_Z 4
_cell_length_a 15.648(3)
_cell_length_b 9.157(1)
_cell_length_c 9.215(2)
_cell_volume 1224.8(4)
_diffrn_ambient_temperature 293
_diffrn_radiation_probe x-ray
_diffrn_radiation_type MoK\a
_diffrn_radiation_wavelength 0.70926
_exptl_absorpt_coefficient_mu 2.22
_exptl_crystal_density_diffrn 1.918
_exptl_crystal_F_000 704
_refine_ls_goodness_of_fit_ref 0.647
_refine_ls_number_parameters 94
_refine_ls_number_reflns 872
_refine_ls_R_factor_gt 0.0213
_refine_ls_wR_factor_gt 0.0344
_cod_data_source_file Acta-Chem-Scand-1997-51-289-1.cif
_cod_data_source_block 1
_cod_original_cell_volume 1224.8(2)
_cod_original_sg_symbol_H-M 'C 2/c'
_cod_database_code 1557133

loop_
_space_group_symop_id
_space_group_symop_operation_xyz
1 x,y,z
2 -x,y,1/2-z
3 -x,-y,-z
4 x,-y,1/2+z
5 1/2+x,1/2+y,z
6 1/2-x,1/2+y,1/2-z
7 1/2-x,1/2-y,-z
8 1/2+x,1/2-y,1/2+z

loop_
_atom_site_label
_atom_site_type_symbol
_atom_site_thermal_displace_type
_atom_site_fract_x
_atom_site_fract_y
_atom_site_fract_z
_atom_site_occupancy
_atom_site_U_iso_or_equiv
_atom_site_calc_flag
_atom_site_refinement_flags
_atom_site_disorder_assembly
_atom_site_disorder_group
Pd Pd Uiso 0.00000 0.00000 0.00000 1.000 0.0309(2) . . . .
Cl Cl Uiso 0.09266(9) 0.18250(10) 0.1476(2) 1.000 0.0483(5) . . . .
S S Uiso 0.13624(8) 0.13250(10) 0.0726(2) 1.000 0.0402(4) . . . .
C1 C Uiso 0.1166(4) 0.3251(6) 0.0219(7) 1.000 0.047(2) . . . .
C2 C Uiso 0.0946(5) 0.3952(7) 0.1525(7) 1.000 0.058(3) . . . .
C3 C Uiso 0.1570(5) 0.3302(7) 0.3033(8) 1.000 0.060(3) . . . .
C4 C Uiso 0.1646(6) 0.1675(7) 0.2818(7) 1.000 0.061(3) . . . .
H11 H Uiso 0.172(4) 0.358(6) 0.014(6) 1.000 0.040(10) . . . .
H12 H Uiso 0.072(4) 0.330(6) -0.085(7) 1.000 0.05(2) . . . .
H21 H Uiso 0.102(5) 0.497(8) 0.150(9) 1.000 0.08(2) . . . .
H22 H Uiso 0.030(5) 0.369(7) 0.140(8) 1.000 0.07(2) . . . .
H31 H Uiso 0.215(6) 0.367(8) 0.321(9) 1.000 0.09(2) . . . .
H32 H Uiso 0.140(4) 0.355(7) 0.396(7) 1.000 0.07(2) . . . .
H41 H Uiso 0.119(5) 0.117(8) 0.308(8) 1.000 0.09(2) . . . .
H42 H Uiso 0.215(6) 0.136(9) 0.327(9) 1.000 0.09(3) . . . .

loop_
_atom_type_symbol
_atom_type_description
_atom_type_scat_dispersion_real
_atom_type_scat_dispersion_imag
_atom_type_scat_source
C C 0.0033 0.0016 ' International Tables Vol C Tables 4.2.6.8 and 6.1.1.4'
H H 0.0000 0.0000 ' International Tables Vol C Tables 4.2.6.8 and 6.1.1.4'
Cl Cl 0.1484 0.1585 ' International Tables Vol C Tables 4.2.6.8 and 6.1.1.4'
Pd Pd -0.9988 1.0072 ' International Tables Vol C Tables 4.2.6.8 and 6.1.1.4'
S S 0.1246 0.1234 ' International Tables Vol C Tables 4.2.6.8 and 6.1.1.4'

loop_
_geom_angle_atom_site_label_1
_geom_angle_atom_site_label_2
_geom_angle_atom_site_label_3
_geom_angle
_geom_angle_site_symmetry_1
_geom_angle_site_symmetry_2
_geom_angle_site_symmetry_3
_geom_angle_publ_flag
Cl Pd S 30.79(5) . . . yes
Cl Pd Cl 180.00 . . 3_555 yes
Cl Pd S 149.21(5) . . 3_555 yes
Cl Pd S 149.21(5) 3_555 . . yes
S Pd S 180.00 . . 3_555 yes
Cl Pd S 30.79(5) 3_555 . 3_555 yes
Pd Cl S 75.85(9) . . . yes
Pd Cl C1 111.7(2) . . . yes
Pd Cl C2 137.9(2) . . . yes
Pd Cl C3 167.5(2) . . . yes
Pd Cl C4 127.0(3) . . . yes
S Cl C1 68.3(2) . . . yes
S Cl C2 112.3(2) . . . yes
S Cl C3 115.4(3) . . . yes
S Cl C4 91.7(4) . . . yes
C1 Cl C2 46.6(3) . . . yes
C1 Cl C3 78.7(3) . . . yes
C1 Cl C4 110.5(4) . . . yes
C2 Cl C3 44.9(3) . . . yes
C2 Cl C4 94.7(3) . . . yes
C3 Cl C4 50.6(3) . . . yes
Pd S Cl 73.36(9) . . . yes
Pd S C1 112.5(2) . . . yes
Pd S C4 103.2(3) . . . yes
Cl S C1 73.0(2) . . . yes
Cl S C4 46.5(3) . . . yes
C1 S C4 93.0(3) . . . yes
C2 Cl H41 112(3) . . . no
C3 Cl H41 71(3) . . . no
C4 Cl H41 39(3) . . . no
S Cl H41 114(3) . . . no
C1 Cl H41 147(3) . . . no
Pd Cl H41 100(3) . . . no
S C1 C2 105.9(4) . . . yes
Cl C1 S 38.74(13) . . . yes
Cl C1 C2 69.3(3) . . . yes
Cl C2 C3 67.8(4) . . . yes
Cl C2 C1 64.1(3) . . . yes
C1 C2 C3 107.9(6) . . . no
Cl C3 C4 42.9(3) . . . yes
Cl C3 C2 67.3(4) . . . yes
C2 C3 C4 109.1(5) . . . no
S C4 C3 108.0(4) . . . yes
Cl C4 S 41.85(19) . . . yes
Cl C4 C3 86.5(5) . . . yes
Cl C1 H11 132(3) . . . no
Cl C1 H12 115(4) . . . no
S C1 H11 105(3) . . . no
S C1 H12 107(3) . . . no
C2 C1 H11 114(3) . . . no
C2 C1 H12 120(4) . . . no
H11 C1 H12 104(5) . . . no
Cl C2 H21 172(5) . . . no
Cl C2 H22 76(4) . . . no
C1 C2 H21 110(5) . . . no
C1 C2 H22 109(4) . . . no
C3 C2 H21 112(5) . . . no
C3 C2 H22 107(4) . . . no
H21 C2 H22 111(6) . . . no
Cl C3 H31 126(5) . . . no
Cl C3 H32 123(4) . . . no
C2 C3 H31 106(5) . . . no
C2 C3 H32 114(4) . . . no
C4 C3 H31 105(5) . . . no
C4 C3 H32 113(4) . . . no
H31 C3 H32 109(6) . . . no
Cl C4 H41 80(4) . . . no
Cl C4 H42 148(6) . . . no
S C4 H41 106(4) . . . no
S C4 H42 107(6) . . . no
C3 C4 H41 110(5) . . . no
C3 C4 H42 114(6) . . . no
H41 C4 H42 112(8) . . . no

loop_
_geom_bond_atom_site_label_1
_geom_bond_atom_site_label_2
_geom_bond_distance
_geom_bond_site_symmetry_1
_geom_bond_site_symmetry_2
_geom_bond_publ_flag
Pd Cl 2.2959(14) . . yes
Pd S 2.3235(14) . . yes
Pd Cl 2.2959(14) . 3_555 yes
Pd S 2.3235(14) . 3_555 yes
Cl S 1.227(2) . . yes
Cl C1 1.874(6) . . yes
Cl C2 1.948(6) . . yes
Cl C3 1.955(7) . . yes
Cl C4 1.332(7) . . yes
S C1 1.821(6) . . yes
S C4 1.838(6) . . yes
Cl H41 1.50(7) . . no
C1 C2 1.513(9) . . no
C2 C3 1.492(9) . . no
C3 C4 1.514(9) . . no
C1 H11 0.95(7) . . no
C1 H12 0.97(6) . . no
C2 H21 0.94(7) . . no
C2 H22 1.00(8) . . no
C3 H31 0.92(10) . . no
C3 H32 1.01(6) . . no
C4 H41 0.95(8) . . no
C4 H42 0.80(9) . . no

loop_
_geom_torsion_atom_site_label_1
_geom_torsion_atom_site_label_2
_geom_torsion_atom_site_label_3
_geom_torsion_atom_site_label_4
_geom_torsion
_geom_torsion_site_symmetry_1
_geom_torsion_site_symmetry_2
_geom_torsion_site_symmetry_3
_geom_torsion_site_symmetry_4
_geom_torsion_publ_flag
S Pd Cl C1 59.3(2) . . . . no
S Pd Cl C2 107.7(4) . . . . no
S Pd Cl C4 -81.3(5) . . . . no
S Pd Cl S 180.00(10) 3_555 . . . no
S Pd Cl C1 -120.7(2) 3_555 . . . no
S Pd Cl C2 -72.3(4) 3_555 . . . no
S Pd Cl C4 98.7(5) 3_555 . . . no
Cl Pd S C1 -62.9(2) . . . . no
Cl Pd S C4 36.0(2) . . . . no
Cl Pd S Cl 180.00(10) 3_555 . . . no
Cl Pd S C1 117.1(2) 3_555 . . . no
Cl Pd S C4 -144.0(2) 3_555 . . . no
Pd Cl S C1 120.7(2) . . . . no
Pd Cl S C4 -127.9(3) . . . . no
C1 Cl S Pd -120.7(2) . . . . no
C1 Cl S C4 111.5(4) . . . . no
C2 Cl S Pd -136.4(2) . . . . no
C2 Cl S C1 -15.7(3) . . . . no
C2 Cl S C4 95.7(4) . . . . no
C3 Cl S Pd 174.3(2) . . . . no
C3 Cl S C1 -65.0(3) . . . . no
C3 Cl S C4 46.5(4) . . . . no
C4 Cl S Pd 127.9(3) . . . . no
C4 Cl S C1 -111.5(4) . . . . no
Pd Cl C1 S -63.83(17) . . . . no
Pd Cl C1 C2 136.4(3) . . . . no
S Cl C1 C2 -159.8(4) . . . . no
C2 Cl C1 S 159.8(4) . . . . no
C3 Cl C1 S 123.4(3) . . . . no
C3 Cl C1 C2 -36.4(4) . . . . no
C4 Cl C1 S 83.4(4) . . . . no
C4 Cl C1 C2 -76.4(5) . . . . no
Pd Cl C2 C1 -73.1(5) . . . . no
Pd Cl C2 C3 162.3(4) . . . . no
S Cl C2 C1 20.3(4) . . . . no
S Cl C2 C3 -104.3(4) . . . . no
C1 Cl C2 C3 -124.6(6) . . . . no
C3 Cl C2 C1 124.6(6) . . . . no
C4 Cl C2 C1 114.1(5) . . . . no
C4 Cl C2 C3 -10.5(6) . . . . no
S Cl C3 C2 96.8(4) . . . . no
S Cl C3 C4 -69.6(6) . . . . no
C1 Cl C3 C2 37.6(4) . . . . no
C1 Cl C3 C4 -128.8(6) . . . . no
C2 Cl C3 C4 -166.4(7) . . . . no
C4 Cl C3 C2 166.4(7) . . . . no
Pd Cl C4 S 73.5(3) . . . . no
Pd Cl C4 C3 -164.4(3) . . . . no
S Cl C4 C3 122.1(4) . . . . no
C1 Cl C4 S -67.4(2) . . . . no
C1 Cl C4 C3 54.7(5) . . . . no
C2 Cl C4 S -112.5(3) . . . . no
C2 Cl C4 C3 9.6(5) . . . . no
C3 Cl C4 S -122.1(4) . . . . no
Pd S C1 Cl 63.17(15) . . . . no
Pd S C1 C2 82.8(4) . . . . no
Cl S C1 C2 19.6(4) . . . . no
C4 S C1 Cl -42.5(3) . . . . no
C4 S C1 C2 -22.9(5) . . . . no
Pd S C4 Cl -51.0(2) . . . . no
Pd S C4 C3 -113.7(6) . . . . no
Cl S C4 C3 -62.7(5) . . . . no
C1 S C4 Cl 63.0(3) . . . . no
C1 S C4 C3 0.3(6) . . . . no
Cl C1 C2 C3 53.2(5) . . . . no
S C1 C2 Cl -13.0(3) . . . . no
S C1 C2 C3 40.2(6) . . . . no
Cl C2 C3 C4 9.8(5) . . . . no
C1 C2 C3 Cl -51.1(4) . . . . no
C1 C2 C3 C4 -41.4(8) . . . . no
Cl C3 C4 S 36.5(2) . . . . no
C2 C3 C4 Cl -13.3(7) . . . . no
C2 C3 C4 S 23.2(8) . . . . no
